data_4327255
loop_
_publ_author_name
'Alan M. Stolzenberg'
'Sarah R. Workman'
'Jessica E. Gutshall'
'Jeffrey L. Petersen'
'Novruz Akhmedov'

_publ_contact_author_address
;Department of Chemistry
West Virginia University
PO Box 6045
Morgantown, WV 26506-6045
;
_publ_contact_author_email astolzen@wvu.edu
_publ_contact_author_fax '304 293-4904'
_publ_contact_author_name 'Alan M. Stolzenberg'
_publ_contact_author_phone '304 293-3435 x6437'
_publ_section_title
;
 Syntheses and Characterization of Organo-Group 14 Cobaloxime Compounds
;
_journal_name_full 'Inorganic Chemistry'
_journal_page_first 6744
_journal_page_last 6754
_journal_paper_doi 10.1021/ic070251+
_journal_volume 46
_journal_year 2007
_chemical_formula_sum 'C17 H27 Co N5 O4'
_chemical_formula_weight 424.37
_chemical_name_common Co(DH)2(4-t-BuPy)
_space_group_IT_number 60
_symmetry_cell_setting orthorhombic
_symmetry_Int_Tables_number 60
_symmetry_space_group_name_Hall '-P 2n 2ab'
_symmetry_space_group_name_H-M 'P b c n'
_atom_sites_solution_hydrogens geom
_atom_sites_solution_primary direct
_atom_sites_solution_secondary difmap
_audit_creation_method SHELXL-97
_cell_angle_alpha 90.00
_cell_angle_beta 90.00
_cell_angle_gamma 90.00
_cell_formula_units_Z 8
_cell_length_a 17.9821(11)
_cell_length_b 9.7449(6)
_cell_length_c 22.7374(15)
_cell_measurement_reflns_used 6703
_cell_measurement_temperature 295(2)
_cell_measurement_theta_max 27.42
_cell_measurement_theta_min 2.26
_cell_volume 3984.4(4)
_computing_structure_refinement 'SHELXL-97 (Sheldrick, 1997)'
_computing_structure_solution 'SHELXS-97 (Sheldrick, 1990)'
_diffrn_ambient_temperature 295(2)
_diffrn_measured_fraction_theta_full 0.990
_diffrn_measured_fraction_theta_max 0.990
_diffrn_radiation_monochromator graphite
_diffrn_radiation_probe x-ray
_diffrn_radiation_type MoK\a
_diffrn_radiation_wavelength 0.71073
_diffrn_reflns_av_R_equivalents 0.0627
_diffrn_reflns_av_sigmaI/netI 0.0722
_diffrn_reflns_limit_h_max 23
_diffrn_reflns_limit_h_min -23
_diffrn_reflns_limit_k_max 12
_diffrn_reflns_limit_k_min -11
_diffrn_reflns_limit_l_max 29
_diffrn_reflns_limit_l_min -29
_diffrn_reflns_number 24743
_diffrn_reflns_theta_full 27.51
_diffrn_reflns_theta_max 27.51
_diffrn_reflns_theta_min 1.79
_diffrn_source 'fine-focus sealed tube'
_exptl_absorpt_coefficient_mu 0.894
_exptl_absorpt_correction_type empirical
_exptl_absorpt_process_details SADABS
_exptl_crystal_colour brown
_exptl_crystal_density_diffrn 1.415
_exptl_crystal_F_000 1784
_exptl_crystal_size_max 0.40
_exptl_crystal_size_mid 0.34
_exptl_crystal_size_min 0.18
_refine_diff_density_max 0.254
_refine_diff_density_min -0.674
_refine_diff_density_rms 0.069
_refine_ls_extinction_method none
_refine_ls_goodness_of_fit_ref 1.035
_refine_ls_hydrogen_treatment mixed
_refine_ls_matrix_type full
_refine_ls_number_parameters 276
_refine_ls_number_reflns 4557
_refine_ls_number_restraints 6
_refine_ls_restrained_S_all 1.035
_refine_ls_R_factor_all 0.0579
_refine_ls_R_factor_gt 0.0430
_refine_ls_shift/su_max 0.001
_refine_ls_shift/su_mean 0.000
_refine_ls_structure_factor_coef Fsqd
_refine_ls_weighting_details 'calc w=1/[\s^2^(Fo^2^)+(0.0612P)^2^+0.8382P] where P=(Fo^2^+2Fc^2^)/3'
_refine_ls_weighting_scheme calc
_refine_ls_wR_factor_gt 0.1099
_refine_ls_wR_factor_ref 0.1230
_reflns_number_gt 3560
_reflns_number_total 4557
_reflns_threshold_expression >2sigma(I)
_cod_data_source_file ic0702512B2B-file002_1.cif
_cod_data_source_block as9ccd
_cod_database_code 4327255

loop_
_symmetry_equiv_pos_as_xyz
'x, y, z'
'-x+1/2, -y+1/2, z+1/2'
'-x, y, -z+1/2'
'x+1/2, -y+1/2, -z'
'-x, -y, -z'
'x-1/2, y-1/2, -z-1/2'
'x, -y, z-1/2'
'-x-1/2, y-1/2, z'

loop_
_atom_site_label
_atom_site_type_symbol
_atom_site_fract_x
_atom_site_fract_y
_atom_site_fract_z
_atom_site_U_iso_or_equiv
_atom_site_adp_type
_atom_site_occupancy
_atom_site_symmetry_multiplicity
_atom_site_calc_flag
_atom_site_refinement_flags
_atom_site_disorder_assembly
_atom_site_disorder_group
Co1 Co 0.066186(13) 0.45860(3) 0.297320(12) 0.03281(12) Uani 1 1 d . A .
N1 N 0.04927(10) 0.64770(19) 0.30563(8) 0.0407(4) Uani 1 1 d . . .
N2 N -0.00627(9) 0.45115(17) 0.35753(8) 0.0394(4) Uani 1 1 d . . .
N3 N 0.07599(9) 0.26872(18) 0.28474(8) 0.0370(4) Uani 1 1 d . . .
N4 N 0.13216(9) 0.46518(17) 0.23312(8) 0.0380(4) Uani 1 1 d . . .
N5 N 0.15425(9) 0.46182(17) 0.35769(8) 0.0392(4) Uani 1 1 d D . .
O1 O 0.08668(10) 0.74497(16) 0.27392(9) 0.0526(4) Uani 1 1 d . . .
H1 H 0.1187(19) 0.692(4) 0.2460(19) 0.109(12) Uiso 1 1 d . . .
O2 O -0.02793(8) 0.33342(17) 0.38304(7) 0.0505(4) Uani 1 1 d . . .
O3 O 0.04197(9) 0.17208(15) 0.31872(8) 0.0475(4) Uani 1 1 d . . .
H3 H 0.0094(17) 0.239(3) 0.3455(14) 0.083(10) Uiso 1 1 d . . .
O4 O 0.15964(9) 0.58315(18) 0.21115(7) 0.0485(4) Uani 1 1 d . . .
C1 C 0.00143(13) 0.6848(2) 0.34477(10) 0.0468(5) Uani 1 1 d . . .
C2 C -0.03015(12) 0.5691(3) 0.37637(10) 0.0473(5) Uani 1 1 d . . .
C3 C 0.12065(10) 0.2309(2) 0.24334(10) 0.0406(5) Uani 1 1 d . . .
C4 C 0.15475(11) 0.3467(2) 0.21309(9) 0.0401(5) Uani 1 1 d . . .
C5 C -0.02093(17) 0.8305(3) 0.35548(14) 0.0718(8) Uani 1 1 d . . .
H5A H 0.0122 0.8907 0.3348 0.108 Uiso 1 1 calc R . .
H5B H -0.0185 0.8498 0.3968 0.108 Uiso 1 1 calc R . .
H5C H -0.0708 0.8445 0.3417 0.108 Uiso 1 1 calc R . .
C6 C -0.08366(16) 0.5835(4) 0.42631(14) 0.0726(8) Uani 1 1 d . . .
H6A H -0.1256 0.6372 0.4139 0.109 Uiso 1 1 calc R . .
H6B H -0.0595 0.6283 0.4587 0.109 Uiso 1 1 calc R . .
H6C H -0.1003 0.4943 0.4384 0.109 Uiso 1 1 calc R . .
C7 C 0.13537(14) 0.0853(3) 0.22737(14) 0.0606(7) Uani 1 1 d . . .
H7A H 0.1097 0.0260 0.2543 0.091 Uiso 1 1 calc R . .
H7B H 0.1878 0.0677 0.2294 0.091 Uiso 1 1 calc R . .
H7C H 0.1181 0.0684 0.1881 0.091 Uiso 1 1 calc R . .
C8 C 0.20981(14) 0.3316(3) 0.16435(11) 0.0599(6) Uani 1 1 d . . .
H8A H 0.1850 0.2989 0.1297 0.090 Uiso 1 1 calc R . .
H8B H 0.2476 0.2672 0.1757 0.090 Uiso 1 1 calc R . .
H8C H 0.2323 0.4189 0.1563 0.090 Uiso 1 1 calc R . .
C9 C 0.14907(13) 0.3979(4) 0.40879(12) 0.0516(9) Uani 0.903(7) 1 d P A 1
H9A H 0.1039 0.3579 0.4188 0.062 Uiso 0.903(7) 1 calc PR A 1
C10 C 0.20719(16) 0.3876(6) 0.44788(18) 0.0564(11) Uani 0.903(7) 1 d P A 1
H10A H 0.2010 0.3368 0.4821 0.068 Uiso 0.903(7) 1 calc PR A 1
C9' C 0.149(2) 0.473(5) 0.4155(8) 0.086(13) Uiso 0.097(7) 1 d PD A 2
H9' H 0.1057 0.5109 0.4310 0.104 Uiso 0.097(7) 1 calc PR A 2
C10' C 0.2040(11) 0.432(3) 0.4541(16) 0.041(9) Uiso 0.097(7) 1 d PD A 2
H10' H 0.1925 0.3933 0.4903 0.049 Uiso 0.097(7) 1 calc PR A 2
C11 C 0.27435(11) 0.4511(2) 0.43730(10) 0.0415(5) Uani 1 1 d D . .
C12 C 0.27733(14) 0.5267(4) 0.38554(13) 0.0549(9) Uani 0.903(7) 1 d P A 1
H12A H 0.3203 0.5750 0.3761 0.066 Uiso 0.903(7) 1 calc PR A 1
C13 C 0.21701(15) 0.5308(4) 0.34788(13) 0.0531(9) Uani 0.903(7) 1 d P A 1
H13A H 0.2204 0.5842 0.3141 0.064 Uiso 0.903(7) 1 calc PR A 1
C12' C 0.2883(11) 0.439(3) 0.3780(7) 0.042(6) Uiso 0.097(7) 1 d PD A 2
H12' H 0.3362 0.4271 0.3634 0.051 Uiso 0.097(7) 1 calc PR A 2
C13' C 0.2273(8) 0.446(3) 0.3414(10) 0.044(6) Uiso 0.097(7) 1 d PD A 2
H13' H 0.2366 0.4383 0.3012 0.052 Uiso 0.097(7) 1 calc PR A 2
C14 C 0.33875(12) 0.4381(3) 0.48093(11) 0.0522(6) Uani 1 1 d . A .
C15 C 0.31112(19) 0.4698(5) 0.54312(13) 0.0948(13) Uani 1 1 d . . .
H15A H 0.2744 0.4034 0.5544 0.142 Uiso 1 1 calc R A .
H15B H 0.2895 0.5599 0.5439 0.142 Uiso 1 1 calc R . .
H15C H 0.3521 0.4662 0.5701 0.142 Uiso 1 1 calc R . .
C16 C 0.40029(14) 0.5421(3) 0.46745(14) 0.0632(7) Uani 1 1 d . . .
H16A H 0.4382 0.5364 0.4971 0.095 Uiso 1 1 calc R A .
H16B H 0.3797 0.6330 0.4671 0.095 Uiso 1 1 calc R . .
H16C H 0.4216 0.5222 0.4297 0.095 Uiso 1 1 calc R . .
C17 C 0.36981(17) 0.2931(3) 0.47718(19) 0.0871(11) Uani 1 1 d . . .
H17A H 0.3323 0.2287 0.4890 0.131 Uiso 1 1 calc R A .
H17B H 0.4121 0.2850 0.5027 0.131 Uiso 1 1 calc R . .
H17C H 0.3846 0.2742 0.4374 0.131 Uiso 1 1 calc R . .

loop_
_atom_site_aniso_label
_atom_site_aniso_U_11
_atom_site_aniso_U_22
_atom_site_aniso_U_33
_atom_site_aniso_U_23
_atom_site_aniso_U_13
_atom_site_aniso_U_12
Co1 0.03355(17) 0.03138(18) 0.03350(19) 0.00091(10) -0.00015(10) -0.00093(9)
N1 0.0446(9) 0.0360(9) 0.0415(10) -0.0013(7) -0.0100(8) -0.0006(7)
N2 0.0337(8) 0.0470(10) 0.0376(10) -0.0007(7) -0.0020(7) 0.0011(6)
N3 0.0359(8) 0.0354(9) 0.0397(9) 0.0022(7) -0.0030(7) -0.0024(6)
N4 0.0358(8) 0.0441(10) 0.0340(9) 0.0048(7) -0.0040(7) -0.0049(6)
N5 0.0385(8) 0.0431(10) 0.0360(10) 0.0021(7) -0.0019(7) -0.0041(6)
O1 0.0642(10) 0.0362(8) 0.0573(11) 0.0057(8) -0.0085(9) -0.0087(7)
O2 0.0457(8) 0.0588(10) 0.0471(9) 0.0094(8) 0.0078(7) -0.0073(7)
O3 0.0503(8) 0.0362(8) 0.0561(10) 0.0111(7) 0.0025(8) -0.0059(6)
O4 0.0490(8) 0.0503(9) 0.0462(9) 0.0127(7) 0.0012(7) -0.0133(7)
C1 0.0506(11) 0.0460(12) 0.0437(12) -0.0112(10) -0.0129(10) 0.0079(9)
C2 0.0405(11) 0.0614(14) 0.0399(12) -0.0111(10) -0.0044(9) 0.0079(9)
C3 0.0365(9) 0.0434(11) 0.0420(12) -0.0050(9) -0.0067(8) 0.0025(8)
C4 0.0329(9) 0.0514(13) 0.0359(11) -0.0036(9) -0.0032(8) 0.0013(8)
C5 0.090(2) 0.0542(15) 0.0710(19) -0.0221(14) -0.0195(16) 0.0224(14)
C6 0.0642(15) 0.092(2) 0.0612(18) -0.0200(17) 0.0153(14) 0.0105(15)
C7 0.0577(14) 0.0479(13) 0.0763(19) -0.0143(13) -0.0025(13) 0.0091(11)
C8 0.0529(13) 0.0760(18) 0.0507(15) -0.0071(13) 0.0107(11) 0.0049(11)
C9 0.0361(11) 0.071(2) 0.0473(15) 0.0229(14) -0.0056(10) -0.0110(12)
C10 0.0482(16) 0.075(3) 0.0458(19) 0.022(2) -0.0052(12) -0.0090(15)
C11 0.0374(9) 0.0515(12) 0.0356(11) -0.0021(9) -0.0022(8) 0.0017(8)
C12 0.0433(13) 0.076(2) 0.0458(16) 0.0119(14) -0.0056(11) -0.0190(13)
C13 0.0525(14) 0.066(2) 0.0405(15) 0.0158(13) -0.0064(11) -0.0189(13)
C14 0.0398(11) 0.0727(16) 0.0441(13) 0.0049(11) -0.0071(10) 0.0015(10)
C15 0.0673(19) 0.177(4) 0.0401(16) 0.004(2) -0.0094(14) -0.013(2)
C16 0.0442(12) 0.0754(18) 0.0700(18) 0.0009(14) -0.0150(12) -0.0031(11)
C17 0.0666(17) 0.074(2) 0.121(3) 0.027(2) -0.0247(19) 0.0087(14)

loop_
_atom_type_symbol
_atom_type_description
_atom_type_scat_dispersion_real
_atom_type_scat_dispersion_imag
_atom_type_scat_source
C C 0.0033 0.0016 'International Tables Vol C Tables 4.2.6.8 and 6.1.1.4'
H H 0.0000 0.0000 'International Tables Vol C Tables 4.2.6.8 and 6.1.1.4'
N N 0.0061 0.0033 'International Tables Vol C Tables 4.2.6.8 and 6.1.1.4'
O O 0.0106 0.0060 'International Tables Vol C Tables 4.2.6.8 and 6.1.1.4'
Co Co 0.3494 0.9721 'International Tables Vol C Tables 4.2.6.8 and 6.1.1.4'

loop_
_geom_angle_atom_site_label_1
_geom_angle_atom_site_label_2
_geom_angle_atom_site_label_3
_geom_angle
N1 Co1 N3 175.10(7)
N1 Co1 N4 98.44(8)
N3 Co1 N4 81.75(7)
N1 Co1 N2 81.56(8)
N3 Co1 N2 97.87(7)
N4 Co1 N2 175.52(7)
N1 Co1 N5 92.40(7)
N3 Co1 N5 92.49(7)
N4 Co1 N5 91.79(7)
N2 Co1 N5 92.69(8)
C1 N1 O1 119.84(19)
C1 N1 Co1 116.93(16)
O1 N1 Co1 123.20(15)
C2 N2 O2 121.1(2)
C2 N2 Co1 115.61(16)
O2 N2 Co1 123.04(13)
C3 N3 O3 119.69(18)
C3 N3 Co1 116.74(15)
O3 N3 Co1 123.48(14)
C4 N4 O4 120.73(19)
C4 N4 Co1 115.88(14)
O4 N4 Co1 123.21(14)
C9 N5 C9' 33(2)
C9 N5 C13 116.4(2)
C9' N5 C13 100.7(19)
C9 N5 C13' 104.5(10)
C9' N5 C13' 110.3(18)
C13 N5 C13' 37.2(11)
C9 N5 Co1 121.04(15)
C9' N5 Co1 126.7(16)
C13 N5 Co1 122.54(16)
C13' N5 Co1 122.9(9)
N1 C1 C2 112.61(19)
N1 C1 C5 123.9(2)
C2 C1 C5 123.5(2)
N2 C2 C1 113.2(2)
N2 C2 C6 123.1(3)
C1 C2 C6 123.7(2)
N3 C3 C4 112.66(18)
N3 C3 C7 124.1(2)
C4 C3 C7 123.2(2)
N4 C4 C3 112.90(19)
N4 C4 C8 123.5(2)
C3 C4 C8 123.6(2)
N5 C9 C10 123.3(2)
C9 C10 C11 121.4(3)
N5 C9' C10' 124(3)
C11 C10' C9' 117(3)
C10' C11 C12' 116.2(18)
C10' C11 C10 19.5(15)
C12' C11 C10 107.0(9)
C10' C11 C12 110.6(15)
C12' C11 C12 37.7(11)
C10 C11 C12 114.8(2)
C10' C11 C14 121.4(15)
C12' C11 C14 119.3(8)
C10 C11 C14 120.9(2)
C12 C11 C14 124.3(2)
C13 C12 C11 120.6(2)
N5 C13 C12 123.1(2)
C11 C12' C13' 116.2(17)
N5 C13' C12' 127.1(19)
C17 C14 C11 108.6(2)
C17 C14 C15 111.0(3)
C11 C14 C15 109.7(2)
C17 C14 C16 109.8(2)
C11 C14 C16 111.2(2)
C15 C14 C16 106.6(3)

loop_
_geom_bond_atom_site_label_1
_geom_bond_atom_site_label_2
_geom_bond_distance
Co1 N1 1.8772(19)
Co1 N3 1.8806(18)
Co1 N4 1.8822(18)
Co1 N2 1.8913(18)
Co1 N5 2.0959(18)
N1 C1 1.290(3)
N1 O1 1.368(3)
N2 C2 1.300(3)
N2 O2 1.343(2)
N3 C3 1.291(3)
N3 O3 1.363(2)
N4 C4 1.306(3)
N4 O4 1.347(2)
N5 C9 1.321(3)
N5 C9' 1.322(19)
N5 C13 1.332(3)
N5 C13' 1.374(15)
C1 C2 1.453(4)
C1 C5 1.495(3)
C2 C6 1.495(4)
C3 C4 1.457(3)
C3 C7 1.488(3)
C4 C8 1.493(3)
C9 C10 1.376(4)
C10 C11 1.378(4)
C9' C10' 1.382(19)
C10' C11 1.334(19)
C11 C12' 1.378(16)
C11 C12 1.389(4)
C11 C14 1.530(3)
C12 C13 1.383(4)
C12' C13' 1.379(17)
C14 C17 1.521(4)
C14 C15 1.530(4)
C14 C16 1.532(3)
